data_7229957
loop_
_publ_author_name
'Ovsyannikov, A. S.'
'Ferlay, S.'
'Solovieva, S. E.'
'Antipin, I. S.'
'Konovalov, A. I.'
'Kyritsakas, N.'
'Hosseini, M. W.'

_publ_section_title
;
 Molecular tectonics: high dimensional coordination networks based on
 methylenecarboxylate-appended tetramercaptothiacalix[4]arene in the
 1,3-alternate conformation
;
_journal_issue 8
_journal_name_full CrystEngComm
_journal_page_first 1130
_journal_paper_doi 10.1039/C7CE02105D
_journal_volume 20
_journal_year 2018
_chemical_formula_moiety 'C78 H86 N6 Ni2 O10 S8,C1.25 H1.25 N0.25,2(C0.5 H2 O0.5)'
_chemical_formula_sum 'C80.75 H93.25 N6.25 Ni2 O11.5 S8'
_chemical_formula_weight 1709.26
_space_group_crystal_system monoclinic
_space_group_IT_number 15
_space_group_name_Hall '-C 2yc'
_space_group_name_H-M_alt 'C 1 2/c 1'
_symmetry_space_group_name_Hall '-C 2yc'
_symmetry_space_group_name_H-M 'C 1 2/c 1'
_atom_sites_solution_hydrogens mixed
_audit_creation_method SHELXL-2014/6
_audit_update_record
;
2017-12-22 deposited with the CCDC.
2018-01-11 downloaded from the CCDC.
;
_cell_angle_alpha 90
_cell_angle_beta 122.2980(10)
_cell_angle_gamma 90
_cell_formula_units_Z 8
_cell_length_a 24.5031(8)
_cell_length_b 45.605(2)
_cell_length_c 19.9347(9)
_cell_measurement_reflns_used 22000
_cell_measurement_temperature 173(2)
_cell_measurement_theta_max 25.
_cell_measurement_theta_min 2.5
_cell_volume 18829.7(14)
_computing_cell_refinement 'Bruker SAINT'
_computing_data_collection 'Bruker APEX2'
_computing_data_reduction 'Bruker SAINT'
_computing_molecular_graphics 'Bruker SHELXTL'
_computing_publication_material 'Bruker SHELXTL'
_computing_structure_refinement 'SHELXL-2014/6 (Sheldrick, 2014)'
_computing_structure_solution 'SHELXS-97 (Sheldrick, 2008)'
_diffrn_ambient_temperature 173(2)
_diffrn_measured_fraction_theta_full 0.963
_diffrn_measured_fraction_theta_max 0.927
_diffrn_measurement_device_type 'Bruker APEX-II CCD'
_diffrn_measurement_method '\f and \w scans'
_diffrn_radiation_monochromator graphite
_diffrn_radiation_source 'fine-focus sealed tube'
_diffrn_radiation_type MoK\a
_diffrn_radiation_wavelength 0.71073
_diffrn_reflns_av_R_equivalents 0.050
_diffrn_reflns_av_unetI/netI 0.0758
_diffrn_reflns_Laue_measured_fraction_full 0.963
_diffrn_reflns_Laue_measured_fraction_max 0.927
_diffrn_reflns_limit_h_max 22
_diffrn_reflns_limit_h_min -16
_diffrn_reflns_limit_k_max 61
_diffrn_reflns_limit_k_min 0
_diffrn_reflns_limit_l_max 26
_diffrn_reflns_limit_l_min 0
_diffrn_reflns_number 22682
_diffrn_reflns_point_group_measured_fraction_full 0.963
_diffrn_reflns_point_group_measured_fraction_max 0.927
_diffrn_reflns_theta_full 25.242
_diffrn_reflns_theta_max 28.755
_diffrn_reflns_theta_min 1.503
_exptl_absorpt_coefficient_mu 0.632
_exptl_absorpt_correction_T_max 0.965
_exptl_absorpt_correction_T_min 0.954
_exptl_absorpt_correction_type multi-scan
_exptl_absorpt_process_details sadabs
_exptl_crystal_colour colorless
_exptl_crystal_density_diffrn 1.206
_exptl_crystal_density_meas ?
_exptl_crystal_description prism
_exptl_crystal_F_000 7180
_exptl_crystal_size_max 0.070
_exptl_crystal_size_mid 0.060
_exptl_crystal_size_min 0.060
_platon_squeeze_details
;
;
_refine_diff_density_max 1.083
_refine_diff_density_min -0.995
_refine_diff_density_rms 0.145
_refine_ls_extinction_method none
_refine_ls_goodness_of_fit_ref 1.013
_refine_ls_hydrogen_treatment mixed
_refine_ls_matrix_type full
_refine_ls_number_parameters 999
_refine_ls_number_reflns 22682
_refine_ls_number_restraints 46
_refine_ls_restrained_S_all 1.025
_refine_ls_R_factor_all 0.2185
_refine_ls_R_factor_gt 0.1203
_refine_ls_shift/su_max 0.020
_refine_ls_shift/su_mean 0.024
_refine_ls_structure_factor_coef Fsqd
_refine_ls_weighting_details 'w=1/[\s^2^(Fo^2^)+(0.1135P)^2^] where P=(Fo^2^+2Fc^2^)/3'
_refine_ls_weighting_scheme calc
_refine_ls_wR_factor_gt 0.2951
_refine_ls_wR_factor_ref 0.3364
_reflns_Friedel_coverage 0.000
_reflns_number_gt 8719
_reflns_number_total 22682
_reflns_threshold_expression 'I > 2\s(I)'
_cod_data_source_file c7ce02105d1.cif
_cod_data_source_block e3422b_a
_cod_depositor_comments
;
The following automatic conversions were performed:

'_exptl_crystal_density_meas' value 'none' was changed to '?' - the
value is perceived as not measured.

Automatic conversion script
Id: cif_fix_values 4973 2017-02-22 13:04:09Z antanas 

 Adding full bibliography for 7229954--7229959.cif.
;
_cod_original_cell_volume 18829.7(13)
_cod_original_formula_sum 'C80.75 H93.25 N6.25 Ni2 O11.50 S8'
_cod_database_code 7229957
_shelx_space_group_comment
;
The symmetry employed for this shelxl refinement is uniquely defined
by the following loop, which should always be used as a source of
symmetry information in preference to the above space-group names.
They are only intended as comments.
;
_shelx_estimated_absorpt_t_min 0.957
_shelx_estimated_absorpt_t_max 0.963
_diffrn_reflns_v_r_equivalents 0.032
_shelxl_version_number 2014/6

loop_
_space_group_symop_operation_xyz
'x, y, z'
'-x, y, -z+1/2'
'x+1/2, y+1/2, z'
'-x+1/2, y+1/2, -z+1/2'
'-x, -y, -z'
'x, -y, z-1/2'
'-x+1/2, -y+1/2, -z'
'x+1/2, -y+1/2, z-1/2'

loop_
_atom_site_label
_atom_site_type_symbol
_atom_site_fract_x
_atom_site_fract_y
_atom_site_fract_z
_atom_site_U_iso_or_equiv
_atom_site_adp_type
_atom_site_occupancy
_atom_site_site_symmetry_order
_atom_site_calc_flag
_atom_site_refinement_flags_posn
_atom_site_refinement_flags_adp
_atom_site_refinement_flags_occupancy
Ni1 Ni 0.11577(5) 0.29320(2) 0.58825(7) 0.0811(4) Uani 1 1 d . . .
S1 S -0.01656(8) 0.41586(3) 0.43670(10) 0.0390(4) Uani 1 1 d . . .
C1 C 0.0440(3) 0.43323(12) 0.4273(4) 0.0335(14) Uani 1 1 d . . .
C2 C 0.0864(3) 0.41781(12) 0.4145(3) 0.0341(14) Uani 1 1 d . . .
C3 C 0.1329(3) 0.43429(12) 0.4084(4) 0.0325(14) Uani 1 1 d . . .
C4 C 0.1365(3) 0.46449(12) 0.4199(4) 0.0364(15) Uani 1 1 d . . .
H4 H 0.1682 0.4752 0.4165 0.044 Uiso 1 1 calc R U .
C5 C 0.0961(3) 0.47961(13) 0.4362(4) 0.0367(15) Uani 1 1 d . . .
C6 C 0.0502(3) 0.46369(13) 0.4387(4) 0.0408(15) Uani 1 1 d . . .
H6 H 0.0210 0.4736 0.4485 0.049 Uiso 1 1 calc R U .
S2 S 0.08272(7) 0.37876(3) 0.40843(10) 0.0403(4) Uani 1 1 d . . .
C7 C 0.1585(3) 0.36852(15) 0.4941(5) 0.061(2) Uani 1 1 d . . .
H7A H 0.1935 0.3740 0.4856 0.073 Uiso 1 1 calc R U .
H7B H 0.1651 0.3798 0.5403 0.073 Uiso 1 1 calc R U .
C8 C 0.1638(4) 0.33680(15) 0.5131(5) 0.061(2) Uani 1 1 d . . .
O1 O 0.1212(2) 0.32704(11) 0.5246(4) 0.0780(18) Uani 1 1 d . . .
O2 O 0.2110(4) 0.32344(15) 0.5239(6) 0.144(4) Uani 1 1 d . . .
C9 C 0.1002(3) 0.51266(13) 0.4475(5) 0.0512(19) Uani 1 1 d . . .
C10 C 0.1223(7) 0.5194(2) 0.5361(8) 0.132(5) Uani 1 1 d . . .
H10A H 0.1596 0.5071 0.5719 0.198 Uiso 1 1 calc R U .
H10B H 0.0867 0.5150 0.5437 0.198 Uiso 1 1 calc R U .
H10C H 0.1342 0.5401 0.5478 0.198 Uiso 1 1 calc R U .
C11 C 0.0358(5) 0.5270(2) 0.3935(10) 0.175(8) Uani 1 1 d . . .
H11A H 0.0419 0.5481 0.3906 0.263 Uiso 1 1 calc R U .
H11B H 0.0081 0.5238 0.4145 0.263 Uiso 1 1 calc R U .
H11C H 0.0154 0.5184 0.3404 0.263 Uiso 1 1 calc R U .
C12 C 0.1500(5) 0.52711(17) 0.4373(7) 0.101(4) Uani 1 1 d . . .
H12A H 0.1898 0.5155 0.4642 0.151 Uiso 1 1 calc R U .
H12B H 0.1589 0.5468 0.4603 0.151 Uiso 1 1 calc R U .
H12C H 0.1341 0.5285 0.3806 0.151 Uiso 1 1 calc R U .
S3 S 0.19155(7) 0.41858(3) 0.39286(10) 0.0360(4) Uani 1 1 d . . .
C13 C 0.1440(3) 0.40094(11) 0.2976(4) 0.0348(14) Uani 1 1 d . . .
C14 C 0.1040(3) 0.41618(11) 0.2281(4) 0.0282(13) Uani 1 1 d . . .
C15 C 0.0690(3) 0.39974(12) 0.1594(4) 0.0351(14) Uani 1 1 d . . .
C16 C 0.0757(3) 0.36886(12) 0.1600(4) 0.0374(15) Uani 1 1 d . . .
H16 H 0.0505 0.3581 0.1122 0.045 Uiso 1 1 calc R U .
C17 C 0.1191(3) 0.35421(11) 0.2303(4) 0.0383(16) Uani 1 1 d . . .
C18 C 0.1523(3) 0.37066(13) 0.2980(4) 0.0413(16) Uani 1 1 d . . .
H18 H 0.1818 0.3612 0.3467 0.050 Uiso 1 1 calc R U .
S4 S 0.09717(7) 0.45511(3) 0.22524(10) 0.0371(4) Uani 1 1 d . . .
C19 C 0.1762(3) 0.46517(12) 0.2463(4) 0.0370(15) Uani 1 1 d . . .
H19A H 0.2094 0.4535 0.2919 0.044 Uiso 1 1 calc R U .
H19B H 0.1790 0.4604 0.1998 0.044 Uiso 1 1 calc R U .
C20 C 0.1900(4) 0.49704(13) 0.2650(4) 0.0433(16) Uani 1 1 d . . .
O3 O 0.2491(2) 0.50382(9) 0.3012(3) 0.0523(12) Uani 1 1 d . . .
O4 O 0.1437(3) 0.51371(10) 0.2418(4) 0.0811(19) Uani 1 1 d . . .
C21 C 0.1264(3) 0.32080(13) 0.2311(4) 0.0543(19) Uani 1 1 d D . .
C22 C 0.0919(9) 0.3097(3) 0.2691(10) 0.091(8) Uani 0.5 1 d D . P
H22A H 0.0453 0.3098 0.2302 0.136 Uiso 0.5 1 calc R U P
H22B H 0.1017 0.3224 0.3139 0.136 Uiso 0.5 1 calc R U P
H22C H 0.1061 0.2897 0.2883 0.136 Uiso 0.5 1 calc R U P
C23 C 0.1049(9) 0.3076(3) 0.1490(9) 0.114(11) Uani 0.5 1 d D . P
H23A H 0.1033 0.2862 0.1516 0.171 Uiso 0.5 1 calc R U P
H23B H 0.1358 0.3131 0.1344 0.171 Uiso 0.5 1 calc R U P
H23C H 0.0620 0.3150 0.1091 0.171 Uiso 0.5 1 calc R U P
C24 C 0.2001(7) 0.3131(4) 0.2896(9) 0.084(6) Uani 0.5 1 d D . P
H24A H 0.2109 0.3144 0.3445 0.126 Uiso 0.5 1 calc R U P
H24B H 0.2267 0.3270 0.2817 0.126 Uiso 0.5 1 calc R U P
H24C H 0.2083 0.2931 0.2790 0.126 Uiso 0.5 1 calc R U P
C23A C 0.0785(7) 0.3064(3) 0.1511(7) 0.114(11) Uani 0.5 1 d D . P
H23D H 0.0917 0.3103 0.1135 0.171 Uiso 0.5 1 calc R U P
H23E H 0.0352 0.3144 0.1303 0.171 Uiso 0.5 1 calc R U P
H23F H 0.0779 0.2851 0.1584 0.171 Uiso 0.5 1 calc R U P
C22A C 0.1202(8) 0.3069(3) 0.2990(10) 0.091(8) Uani 0.5 1 d D . P
H22D H 0.0864 0.2919 0.2764 0.136 Uiso 0.5 1 calc R U P
H22E H 0.1090 0.3223 0.3240 0.136 Uiso 0.5 1 calc R U P
H22F H 0.1615 0.2980 0.3388 0.136 Uiso 0.5 1 calc R U P
C24A C 0.1961(6) 0.3149(4) 0.2530(10) 0.084(6) Uani 0.5 1 d D . P
H24D H 0.2050 0.2938 0.2607 0.126 Uiso 0.5 1 calc R U P
H24E H 0.2265 0.3253 0.3022 0.126 Uiso 0.5 1 calc R U P
H24F H 0.2012 0.3219 0.2102 0.126 Uiso 0.5 1 calc R U P
N1 N 0.0711(7) 0.2663(3) 0.4880(5) 0.106(4) Uani 1 1 d . . .
C25 C 0.0327(7) 0.2438(3) 0.4785(5) 0.106(4) Uani 1 1 d . . .
H25 H 0.0236 0.2412 0.5190 0.127 Uiso 1 1 calc R U .
C26 C 0.0048(6) 0.2239(2) 0.4173(7) 0.106(4) Uani 1 1 d . . .
H26 H -0.0224 0.2086 0.4153 0.127 Uiso 1 1 calc R U .
C27 C 0.0177(6) 0.2272(2) 0.3617(8) 0.118(4) Uani 1 1 d . . .
H27 H 0.0012 0.2139 0.3187 0.141 Uiso 1 1 calc R U .
C28 C 0.0557(7) 0.2506(3) 0.3672(9) 0.131(5) Uani 1 1 d . . .
H28 H 0.0657 0.2541 0.3279 0.157 Uiso 1 1 calc R U .
C29 C 0.0781(5) 0.2684(2) 0.4315(8) 0.102(4) Uani 1 1 d . . .
H29 H 0.1028 0.2848 0.4331 0.122 Uiso 1 1 calc R U .
N2 N 0.0305(3) 0.31142(14) 0.5672(4) 0.0700(19) Uani 1 1 d . . .
C30 C -0.0131(6) 0.2979(2) 0.5826(6) 0.100(4) Uani 1 1 d . . .
H30 H -0.0078 0.2773 0.5924 0.120 Uiso 1 1 calc R U .
C31 C -0.0604(6) 0.3104(3) 0.5850(7) 0.103(4) Uani 1 1 d . . .
H31 H -0.0877 0.2992 0.5956 0.123 Uiso 1 1 calc R U .
C32 C -0.0688(5) 0.3389(3) 0.5721(6) 0.096(3) Uani 1 1 d . . .
H32 H -0.1015 0.3486 0.5757 0.115 Uiso 1 1 calc R U .
C33 C -0.0299(4) 0.3553(2) 0.5531(6) 0.089(3) Uani 1 1 d . . .
H33 H -0.0365 0.3758 0.5425 0.107 Uiso 1 1 calc R U .
C34 C 0.0170(4) 0.3410(2) 0.5506(5) 0.075(3) Uani 1 1 d . . .
H34 H 0.0425 0.3518 0.5366 0.089 Uiso 1 1 calc R U .
N3 N 0.1597(3) 0.32125(12) 0.6942(3) 0.102(3) Uani 1 1 d G . .
C35 C 0.1357(3) 0.32021(16) 0.7435(5) 0.141(5) Uani 1 1 d G . .
H35 H 0.1025 0.3067 0.7330 0.169 Uiso 1 1 calc R U .
C36 C 0.1601(4) 0.33900(19) 0.8083(5) 0.125(4) Uani 1 1 d G . .
H36 H 0.1437 0.3383 0.8420 0.150 Uiso 1 1 calc R U .
C37 C 0.2086(4) 0.35882(15) 0.8237(4) 0.121(4) Uani 1 1 d G . .
H37 H 0.2253 0.3717 0.8680 0.145 Uiso 1 1 calc R U .
C38 C 0.2326(3) 0.35986(13) 0.7744(5) 0.111(4) Uani 1 1 d G . .
H38 H 0.2657 0.3734 0.7850 0.133 Uiso 1 1 calc R U .
C39 C 0.2081(3) 0.34108(14) 0.7097(4) 0.103(3) Uani 1 1 d G . .
H39 H 0.2246 0.3418 0.6760 0.124 Uiso 1 1 calc R U .
O5 O 0.2091(5) 0.2770(2) 0.6116(13) 0.220(10) Uani 1 1 d D . .
H5D H 0.232(5) 0.291(2) 0.645(5) 0.286 Uiso 1 1 d D U .
H5E H 0.231(4) 0.2645(18) 0.598(7) 0.286 Uiso 1 1 d D U .
Ni2 Ni 0.31461(4) 0.53612(2) 0.36748(5) 0.0384(3) Uani 1 1 d . . .
S5 S 0.5000 0.57959(4) 0.7500 0.0428(6) Uani 1 2 d S T P
C40 C 0.5539(3) 0.60385(12) 0.7421(4) 0.0358(15) Uani 1 1 d . . .
C41 C 0.5333(3) 0.62213(13) 0.6761(4) 0.0351(14) Uani 1 1 d . . .
C42 C 0.5790(3) 0.63945(13) 0.6755(4) 0.0350(14) Uani 1 1 d . . .
C43 C 0.6439(3) 0.63661(14) 0.7351(4) 0.0415(16) Uani 1 1 d . . .
H43 H 0.6750 0.6480 0.7320 0.050 Uiso 1 1 calc R U .
C44 C 0.6647(3) 0.61765(13) 0.7988(4) 0.0401(16) Uani 1 1 d . . .
C45 C 0.6184(3) 0.60264(12) 0.8018(4) 0.0344(14) Uani 1 1 d . . .
H45 H 0.6307 0.5908 0.8469 0.041 Uiso 1 1 calc R U .
S6 S 0.45001(8) 0.62263(4) 0.59719(11) 0.0474(4) Uani 1 1 d . . .
C46 C 0.4546(4) 0.60321(18) 0.5213(5) 0.066(2) Uani 1 1 d . . .
H46A H 0.4673 0.6169 0.4933 0.079 Uiso 1 1 calc R U .
H46B H 0.4874 0.5875 0.5457 0.079 Uiso 1 1 calc R U .
C47 C 0.3897(4) 0.59032(16) 0.4640(4) 0.057(2) Uani 1 1 d . . .
O6 O 0.3886(2) 0.56474(9) 0.4413(3) 0.0461(11) Uani 1 1 d . . .
O7 O 0.3404(3) 0.60578(13) 0.4417(4) 0.118(3) Uani 1 1 d . . .
C48 C 0.7355(3) 0.61636(16) 0.8648(5) 0.057(2) Uani 1 1 d . . .
C49 C 0.7728(5) 0.6054(4) 0.8317(8) 0.131(5) Uani 1 1 d . . .
H49A H 0.8142 0.6157 0.8565 0.197 Uiso 1 1 calc R U .
H49B H 0.7485 0.6088 0.7742 0.197 Uiso 1 1 calc R U .
H49C H 0.7806 0.5843 0.8422 0.197 Uiso 1 1 calc R U .
C50 C 0.7483(4) 0.6012(3) 0.9367(6) 0.131(5) Uani 1 1 d . . .
H50A H 0.7217 0.5834 0.9218 0.197 Uiso 1 1 calc R U .
H50B H 0.7378 0.6142 0.9674 0.197 Uiso 1 1 calc R U .
H50C H 0.7941 0.5957 0.9689 0.197 Uiso 1 1 calc R U .
C51 C 0.7618(6) 0.6480(3) 0.8932(9) 0.131(5) Uani 1 1 d . . .
H51A H 0.7349 0.6581 0.9087 0.197 Uiso 1 1 calc R U .
H51B H 0.7607 0.6587 0.8499 0.197 Uiso 1 1 calc R U .
H51C H 0.8064 0.6470 0.9388 0.197 Uiso 1 1 calc R U .
S7 S 0.56008(8) 0.66486(4) 0.59777(10) 0.0441(4) Uani 1 1 d . . .
C52 C 0.5095(3) 0.69122(12) 0.6060(4) 0.0386(15) Uani 1 1 d . . .
C53 C 0.5296(3) 0.70850(12) 0.6730(4) 0.0378(15) Uani 1 1 d . . .
C54 C 0.4831(3) 0.72752(12) 0.6699(4) 0.0406(16) Uani 1 1 d . . .
C55 C 0.4229(3) 0.73059(14) 0.6024(4) 0.0461(17) Uani 1 1 d . . .
H55 H 0.3930 0.7437 0.6029 0.055 Uiso 1 1 calc R U .
C56 C 0.4043(3) 0.71491(14) 0.5325(4) 0.0425(16) Uani 1 1 d . . .
C57 C 0.4480(3) 0.69449(14) 0.5375(4) 0.0431(16) Uani 1 1 d . . .
H57 H 0.4359 0.6823 0.4931 0.052 Uiso 1 1 calc R U .
S8 S 0.60748(10) 0.70539(4) 0.75917(12) 0.0598(5) Uani 1 1 d D . .
C58 C 0.6544(6) 0.7137(2) 0.7273(9) 0.079(6) Uani 0.5 1 d D . P
H58A H 0.6404 0.7026 0.6780 0.095 Uiso 0.5 1 calc R U P
H58B H 0.6991 0.7076 0.7674 0.095 Uiso 0.5 1 calc R U P
C58A C 0.6420(7) 0.7387(3) 0.7835(10) 0.066(4) Uani 0.5 1 d D . P
H58C H 0.6836 0.7379 0.8351 0.079 Uiso 0.5 1 calc R U P
H58D H 0.6134 0.7530 0.7875 0.079 Uiso 0.5 1 calc R U P
C59 C 0.6539(4) 0.74872(19) 0.7095(8) 0.104(4) Uani 1 1 d D U .
O8 O 0.6087(3) 0.76094(14) 0.6549(4) 0.110(3) Uani 1 1 d D U .
O9 O 0.7167(3) 0.74946(13) 0.7366(4) 0.103 Uani 1 1 d D U .
C60 C 0.3382(4) 0.71849(17) 0.4594(5) 0.0579(19) Uani 1 1 d . . .
C61 C 0.2886(5) 0.7097(4) 0.4744(7) 0.152(6) Uani 1 1 d . . .
H61A H 0.2463 0.7165 0.4309 0.227 Uiso 1 1 calc R U .
H61B H 0.2978 0.7183 0.5245 0.227 Uiso 1 1 calc R U .
H61C H 0.2881 0.6882 0.4779 0.227 Uiso 1 1 calc R U .
C62 C 0.3307(5) 0.7052(3) 0.3900(6) 0.122(5) Uani 1 1 d . . .
H62A H 0.3401 0.6842 0.3994 0.183 Uiso 1 1 calc R U .
H62B H 0.3607 0.7144 0.3779 0.183 Uiso 1 1 calc R U .
H62C H 0.2863 0.7080 0.3452 0.183 Uiso 1 1 calc R U .
C63 C 0.3250(6) 0.7526(3) 0.4439(7) 0.145(5) Uani 1 1 d . . .
H63A H 0.3596 0.7617 0.4402 0.218 Uiso 1 1 calc R U .
H63B H 0.3238 0.7616 0.4878 0.218 Uiso 1 1 calc R U .
H63C H 0.2835 0.7558 0.3941 0.218 Uiso 1 1 calc R U .
S9 S 0.5000 0.75150(5) 0.7500 0.0517(7) Uani 1 2 d S T P
N4 N 0.3273(2) 0.51593(11) 0.4712(3) 0.0427(13) Uani 1 1 d . . .
C64 C 0.3216(3) 0.48692(15) 0.4753(5) 0.0512(18) Uani 1 1 d . . .
H64 H 0.3127 0.4752 0.4313 0.061 Uiso 1 1 calc R U .
C65 C 0.3282(3) 0.47312(16) 0.5426(5) 0.0561(19) Uani 1 1 d . . .
H65 H 0.3232 0.4525 0.5438 0.067 Uiso 1 1 calc R U .
C66 C 0.3418(4) 0.48990(17) 0.6051(5) 0.062(2) Uani 1 1 d . . .
H66 H 0.3472 0.4810 0.6514 0.074 Uiso 1 1 calc R U .
C67 C 0.3477(4) 0.51945(18) 0.6028(5) 0.064(2) Uani 1 1 d . . .
H67 H 0.3566 0.5313 0.6466 0.077 Uiso 1 1 calc R U .
C68 C 0.3407(3) 0.53193(15) 0.5352(4) 0.0524(18) Uani 1 1 d . . .
H68 H 0.3455 0.5526 0.5339 0.063 Uiso 1 1 calc R U .
N5 N 0.3026(3) 0.55710(11) 0.2653(3) 0.0434(13) Uani 1 1 d . . .
C69 C 0.2458(3) 0.55357(14) 0.1939(5) 0.0506(18) Uani 1 1 d . . .
H69 H 0.2122 0.5422 0.1911 0.061 Uiso 1 1 calc R U .
C70 C 0.2368(4) 0.56621(17) 0.1266(5) 0.060(2) Uani 1 1 d . . .
H70 H 0.1967 0.5639 0.0777 0.072 Uiso 1 1 calc R U .
C71 C 0.2849(4) 0.58212(16) 0.1289(5) 0.057(2) Uani 1 1 d . . .
H71 H 0.2795 0.5907 0.0823 0.069 Uiso 1 1 calc R U .
C72 C 0.3404(4) 0.58523(17) 0.1999(5) 0.064(2) Uani 1 1 d . . .
H72 H 0.3748 0.5963 0.2037 0.077 Uiso 1 1 calc R U .
C73 C 0.3478(4) 0.57268(16) 0.2663(5) 0.058(2) Uani 1 1 d . . .
H73 H 0.3874 0.5754 0.3155 0.069 Uiso 1 1 calc R U .
N6 N 0.3857(3) 0.50855(12) 0.3676(3) 0.0479(14) Uani 1 1 d . . .
C74 C 0.3705(4) 0.4829(2) 0.3314(5) 0.081(3) Uani 1 1 d . . .
H74 H 0.3269 0.4766 0.3052 0.097 Uiso 1 1 calc R U .
C75 C 0.4143(5) 0.4650(2) 0.3296(6) 0.105(4) Uani 1 1 d . . .
H75 H 0.4011 0.4465 0.3039 0.126 Uiso 1 1 calc R U .
C76 C 0.4763(5) 0.4737(3) 0.3646(7) 0.107(4) Uani 1 1 d . . .
H76 H 0.5069 0.4617 0.3621 0.129 Uiso 1 1 calc R U .
C77 C 0.4942(5) 0.4999(3) 0.4037(8) 0.118(4) Uani 1 1 d . . .
H77 H 0.5376 0.5066 0.4292 0.142 Uiso 1 1 calc R U .
C78 C 0.4462(4) 0.51691(19) 0.4050(7) 0.091(3) Uani 1 1 d . . .
H78 H 0.4583 0.5348 0.4337 0.109 Uiso 1 1 calc R U .
O10 O 0.2488(3) 0.56412(11) 0.3703(3) 0.0608(13) Uani 1 1 d D . .
H10D H 0.242(4) 0.5471(7) 0.375(5) 0.085 Uiso 1 1 d D U .
H10E H 0.267(4) 0.5787(10) 0.397(4) 0.085 Uiso 1 1 d D U .
C79 C 0.0953(4) 0.5838(2) 0.1614(6) 0.095(3) Uani 1 1 d D . .
H79A H 0.0483 0.5820 0.1350 0.143 Uiso 1 1 calc R U .
H79B H 0.1095 0.5732 0.1306 0.143 Uiso 1 1 calc R U .
H79C H 0.1071 0.6045 0.1652 0.143 Uiso 1 1 calc R U .
O11 O 0.1268(3) 0.57105(12) 0.2420(4) 0.0851(19) Uani 1 1 d D . .
H11 H 0.1045 0.5571 0.2419 0.128 Uiso 1 1 calc R U .
N7 N 0.3603(9) 0.3891(4) 0.5134(15) 0.085(5) Uani 0.25 1 d G . P
C82 C 0.3423(8) 0.3965(5) 0.4366(13) 0.085(5) Uani 0.25 1 d G . P
H82 H 0.3063 0.3871 0.3926 0.102 Uiso 0.25 1 calc R U P
C83 C 0.3768(10) 0.4176(5) 0.4241(12) 0.085(5) Uani 0.25 1 d G . P
H83 H 0.3644 0.4227 0.3715 0.102 Uiso 0.25 1 calc R U P
C84 C 0.4293(10) 0.4314(4) 0.4884(16) 0.085(5) Uani 0.25 1 d G . P
H84 H 0.4529 0.4458 0.4799 0.102 Uiso 0.25 1 calc R U P
C85 C 0.4474(8) 0.4240(5) 0.5653(13) 0.085(5) Uani 0.25 1 d G . P
H85 H 0.4833 0.4334 0.6092 0.102 Uiso 0.25 1 calc R U P
C86 C 0.4129(10) 0.4028(5) 0.5778(12) 0.085(5) Uani 0.25 1 d G . P
H86 H 0.4252 0.3978 0.6303 0.102 Uiso 0.25 1 calc R U P
C81 C 0.3340(9) 0.3179(5) 0.4948(13) 0.148(13) Uani 0.5 1 d D . P
H81A H 0.3578 0.3221 0.4690 0.222 Uiso 0.5 1 calc R U P
H81B H 0.3004 0.3033 0.4636 0.222 Uiso 0.5 1 calc R U P
H81C H 0.3004 0.3033 0.4636 0.222 Uiso 0.5 1 calc R U P
O13 O 0.3041(7) 0.3451(3) 0.4999(11) 0.131(7) Uani 0.5 1 d D . P
H13 H 0.3170 0.3484 0.5476 0.197 Uiso 0.5 1 calc R U P

loop_
_atom_site_aniso_label
_atom_site_aniso_U_11
_atom_site_aniso_U_22
_atom_site_aniso_U_33
_atom_site_aniso_U_23
_atom_site_aniso_U_13
_atom_site_aniso_U_12
Ni1 0.0817(8) 0.0564(7) 0.0777(9) 0.0273(6) 0.0242(7) -0.0205(5)
S1 0.0448(10) 0.0405(9) 0.0364(10) 0.0029(7) 0.0248(8) -0.0020(7)
C1 0.031(3) 0.037(3) 0.034(4) 0.003(3) 0.018(3) 0.000(2)
C2 0.049(4) 0.027(3) 0.023(3) 0.003(3) 0.017(3) 0.003(2)
C3 0.024(3) 0.036(3) 0.036(4) -0.001(3) 0.015(3) 0.001(2)
C4 0.042(4) 0.035(3) 0.035(4) 0.002(3) 0.023(3) -0.006(3)
C5 0.029(4) 0.040(3) 0.038(4) -0.003(3) 0.016(3) -0.006(3)
C6 0.049(4) 0.039(3) 0.030(4) 0.001(3) 0.017(3) 0.007(3)
S2 0.0410(10) 0.0293(8) 0.0461(11) 0.0032(7) 0.0203(8) 0.0014(6)
C7 0.066(5) 0.044(4) 0.060(5) 0.019(4) 0.025(4) -0.009(3)
C8 0.059(5) 0.046(4) 0.077(6) 0.021(4) 0.035(5) 0.006(4)
O1 0.063(4) 0.051(3) 0.117(5) 0.033(3) 0.046(4) 0.003(2)
O2 0.131(6) 0.081(5) 0.285(12) 0.054(6) 0.156(8) 0.037(4)
C9 0.056(4) 0.032(3) 0.069(6) -0.009(3) 0.036(4) 0.000(3)
C10 0.231(14) 0.072(7) 0.151(12) -0.035(7) 0.140(12) -0.021(8)
C11 0.109(9) 0.047(6) 0.235(18) 0.010(8) 0.002(10) -0.009(6)
C12 0.155(9) 0.043(5) 0.154(11) -0.018(6) 0.116(9) -0.023(5)
S3 0.0358(9) 0.0334(8) 0.0379(10) -0.0001(7) 0.0190(8) -0.0011(6)
C13 0.049(4) 0.021(3) 0.042(4) -0.009(3) 0.029(3) -0.005(2)
C14 0.031(3) 0.016(3) 0.042(4) -0.007(3) 0.023(3) -0.003(2)
C15 0.039(4) 0.032(3) 0.044(4) -0.002(3) 0.029(3) 0.002(2)
C16 0.046(4) 0.033(3) 0.047(4) -0.017(3) 0.034(4) -0.005(3)
C17 0.047(4) 0.017(3) 0.063(5) -0.002(3) 0.038(4) -0.004(2)
C18 0.050(4) 0.034(3) 0.046(4) 0.007(3) 0.030(4) 0.009(3)
S4 0.0383(9) 0.0243(7) 0.0458(10) -0.0028(7) 0.0205(8) -0.0003(6)
C19 0.036(4) 0.031(3) 0.050(4) -0.007(3) 0.026(3) -0.010(2)
C20 0.059(5) 0.027(3) 0.051(5) -0.001(3) 0.035(4) -0.006(3)
O3 0.057(3) 0.042(3) 0.048(3) -0.006(2) 0.021(3) -0.013(2)
O4 0.073(4) 0.029(3) 0.146(6) 0.001(3) 0.062(4) 0.004(2)
C21 0.084(5) 0.029(3) 0.070(5) -0.003(3) 0.054(5) 0.004(3)
C22 0.091(14) 0.045(10) 0.16(2) 0.066(12) 0.083(16) 0.033(9)
C23 0.26(3) 0.026(8) 0.20(3) -0.004(11) 0.21(3) -0.002(12)
C24 0.096(14) 0.094(14) 0.070(13) 0.001(12) 0.049(12) 0.049(11)
C23A 0.26(3) 0.026(8) 0.20(3) -0.004(11) 0.21(3) -0.002(12)
C22A 0.091(14) 0.045(10) 0.16(2) 0.066(12) 0.083(16) 0.033(9)
C24A 0.096(14) 0.094(14) 0.070(13) 0.001(12) 0.049(12) 0.049(11)
N1 0.161(10) 0.084(7) 0.101(9) -0.026(6) 0.089(9) -0.045(7)
C25 0.161(10) 0.084(7) 0.101(9) -0.026(6) 0.089(9) -0.045(7)
C26 0.161(10) 0.084(7) 0.101(9) -0.026(6) 0.089(9) -0.045(7)
C27 0.197(13) 0.079(7) 0.122(10) -0.011(7) 0.116(11) -0.018(7)
C28 0.206(14) 0.080(8) 0.167(14) -0.003(9) 0.140(12) -0.032(8)
C29 0.118(8) 0.053(6) 0.157(12) 0.005(6) 0.088(8) -0.020(5)
N2 0.082(5) 0.061(4) 0.057(4) 0.007(3) 0.030(4) -0.031(3)
C30 0.127(10) 0.082(7) 0.087(8) 0.018(6) 0.056(8) -0.040(6)
C31 0.098(8) 0.117(9) 0.109(9) 0.019(7) 0.066(8) -0.028(7)
C32 0.103(8) 0.107(8) 0.100(8) 0.027(7) 0.069(7) -0.002(6)
C33 0.064(6) 0.113(8) 0.074(7) 0.037(6) 0.026(5) -0.001(5)
C34 0.061(6) 0.085(6) 0.058(6) 0.030(5) 0.019(5) -0.017(4)
N3 0.103(6) 0.068(5) 0.073(6) 0.036(4) 0.007(5) -0.028(4)
C35 0.185(14) 0.126(11) 0.092(10) -0.011(9) 0.062(10) -0.049(9)
C36 0.132(10) 0.119(10) 0.117(11) -0.023(8) 0.062(9) -0.014(8)
C37 0.138(10) 0.066(7) 0.129(11) -0.009(7) 0.052(9) -0.021(6)
C38 0.126(9) 0.080(7) 0.121(11) -0.009(7) 0.062(9) -0.029(6)
C39 0.112(8) 0.066(6) 0.089(8) -0.006(6) 0.025(6) -0.029(5)
O5 0.125(8) 0.124(8) 0.159(3) -0.071(12) -0.093(13) 0.038(6)
Ni2 0.0457(5) 0.0331(4) 0.0338(5) -0.0040(4) 0.0194(4) -0.0043(3)
S5 0.0421(14) 0.0286(11) 0.0608(17) 0.000 0.0297(13) 0.000
C40 0.043(4) 0.029(3) 0.038(4) -0.005(3) 0.023(3) 0.001(2)
C41 0.035(4) 0.040(3) 0.032(4) -0.012(3) 0.020(3) -0.002(3)
C42 0.036(4) 0.044(4) 0.026(3) 0.000(3) 0.018(3) 0.009(3)
C43 0.042(4) 0.044(4) 0.050(4) 0.000(3) 0.032(4) 0.000(3)
C44 0.035(4) 0.042(4) 0.043(4) -0.001(3) 0.020(3) 0.009(3)
C45 0.038(4) 0.036(3) 0.038(4) 0.006(3) 0.026(3) 0.006(3)
S6 0.0404(10) 0.0601(11) 0.0347(10) -0.0075(8) 0.0154(9) 0.0009(7)
C46 0.060(5) 0.071(5) 0.062(6) -0.035(4) 0.030(4) -0.011(4)
C47 0.057(5) 0.044(4) 0.044(5) -0.015(4) 0.009(4) -0.012(3)
O6 0.053(3) 0.044(3) 0.039(3) -0.010(2) 0.023(2) -0.006(2)
O7 0.060(4) 0.058(4) 0.133(6) -0.044(4) -0.018(4) 0.012(3)
C48 0.048(5) 0.059(4) 0.068(6) 0.013(4) 0.033(4) 0.009(3)
C49 0.053(6) 0.217(14) 0.079(8) 0.068(9) 0.006(6) -0.011(7)
C50 0.053(6) 0.217(14) 0.079(8) 0.068(9) 0.006(6) -0.011(7)
C51 0.053(6) 0.217(14) 0.079(8) 0.068(9) 0.006(6) -0.011(7)
S7 0.0542(11) 0.0489(10) 0.0365(10) 0.0043(8) 0.0292(9) 0.0032(7)
C52 0.049(4) 0.033(3) 0.035(4) -0.002(3) 0.023(4) -0.003(3)
C53 0.053(4) 0.034(3) 0.036(4) 0.008(3) 0.030(3) -0.003(3)
C54 0.057(4) 0.026(3) 0.029(4) 0.000(3) 0.017(4) -0.006(3)
C55 0.061(5) 0.046(4) 0.035(4) 0.005(3) 0.028(4) 0.008(3)
C56 0.041(4) 0.048(4) 0.029(4) 0.003(3) 0.013(3) -0.003(3)
C57 0.060(5) 0.044(4) 0.032(4) -0.002(3) 0.028(4) 0.000(3)
S8 0.0585(13) 0.0650(12) 0.0366(11) -0.0009(9) 0.0126(10) 0.0116(9)
C58 0.060(10) 0.078(11) 0.044(10) -0.026(9) -0.010(8) 0.039(8)
C58A 0.046(9) 0.073(10) 0.063(11) -0.011(9) 0.019(8) -0.025(7)
C59 0.045(6) 0.067(6) 0.169(13) 0.011(7) 0.037(7) -0.011(4)
O8 0.118(6) 0.074(4) 0.071(5) 0.030(4) 0.005(4) -0.049(4)
O9 0.114 0.066 0.065 0.027 0.005 0.000
C60 0.060(5) 0.068(5) 0.041(5) 0.004(4) 0.024(4) 0.006(4)
C61 0.059(7) 0.263(18) 0.092(10) -0.014(10) 0.013(7) -0.027(8)
C62 0.077(7) 0.206(14) 0.057(7) -0.024(8) 0.017(6) 0.044(7)
C63 0.114(9) 0.137(11) 0.078(9) 0.035(8) -0.019(7) 0.033(8)
S9 0.0844(19) 0.0248(11) 0.0402(15) 0.000 0.0294(14) 0.000
N4 0.050(3) 0.040(3) 0.037(3) -0.004(3) 0.023(3) -0.009(2)
C64 0.058(5) 0.045(4) 0.058(5) -0.005(4) 0.036(4) -0.004(3)
C65 0.062(5) 0.049(4) 0.052(5) 0.008(4) 0.027(4) -0.002(3)
C66 0.079(6) 0.053(5) 0.049(5) 0.007(4) 0.032(5) 0.001(4)
C67 0.083(6) 0.068(5) 0.042(5) -0.012(4) 0.034(5) -0.015(4)
C68 0.066(5) 0.047(4) 0.044(5) -0.003(4) 0.030(4) 0.004(3)
N5 0.053(4) 0.041(3) 0.031(3) 0.001(2) 0.019(3) 0.002(2)
C69 0.051(5) 0.046(4) 0.048(5) -0.008(4) 0.023(4) -0.006(3)
C70 0.064(5) 0.065(5) 0.033(4) 0.008(4) 0.013(4) 0.012(4)
C71 0.070(6) 0.067(5) 0.041(5) 0.006(4) 0.033(5) 0.012(4)
C72 0.066(6) 0.069(5) 0.064(6) 0.007(4) 0.040(5) -0.007(4)
C73 0.058(5) 0.064(5) 0.056(5) -0.002(4) 0.034(4) -0.021(4)
N6 0.051(4) 0.051(3) 0.047(4) -0.009(3) 0.029(3) -0.001(3)
C74 0.067(5) 0.089(6) 0.063(6) -0.040(5) 0.020(5) 0.015(4)
C75 0.070(7) 0.121(9) 0.086(8) -0.051(7) 0.017(6) 0.025(6)
C76 0.094(8) 0.131(9) 0.107(9) -0.056(8) 0.060(7) 0.011(7)
C77 0.071(7) 0.140(10) 0.154(12) -0.027(9) 0.067(8) 0.009(6)
C78 0.068(6) 0.068(6) 0.139(10) -0.033(6) 0.056(6) -0.007(4)
O10 0.068(4) 0.059(3) 0.059(4) 0.001(3) 0.036(3) 0.014(3)
C79 0.068(6) 0.076(6) 0.116(9) 0.027(6) 0.032(6) 0.017(5)
O11 0.085(4) 0.048(3) 0.097(5) -0.002(3) 0.031(4) 0.003(3)
N7 0.063(10) 0.105(12) 0.120(14) 0.002(10) 0.071(10) 0.032(8)
C82 0.063(10) 0.105(12) 0.120(14) 0.002(10) 0.071(10) 0.032(8)
C83 0.063(10) 0.105(12) 0.120(14) 0.002(10) 0.071(10) 0.032(8)
C84 0.063(10) 0.105(12) 0.120(14) 0.002(10) 0.071(10) 0.032(8)
C85 0.063(10) 0.105(12) 0.120(14) 0.002(10) 0.071(10) 0.032(8)
C86 0.063(10) 0.105(12) 0.120(14) 0.002(10) 0.071(10) 0.032(8)
C81 0.068(14) 0.28(4) 0.11(2) 0.10(2) 0.059(15) 0.084(18)
O13 0.088(10) 0.133(12) 0.202(18) 0.104(13) 0.098(13) 0.060(9)

loop_
_atom_type_symbol
_atom_type_description
_atom_type_scat_dispersion_real
_atom_type_scat_dispersion_imag
_atom_type_scat_source
C C 0.0033 0.0016 'International Tables Vol C Tables 4.2.6.8 and 6.1.1.4'
H H 0.0000 0.0000 'International Tables Vol C Tables 4.2.6.8 and 6.1.1.4'
O O 0.0106 0.0060 'International Tables Vol C Tables 4.2.6.8 and 6.1.1.4'
S S 0.1246 0.1234 'International Tables Vol C Tables 4.2.6.8 and 6.1.1.4'
Ni Ni 0.3393 1.1124 'International Tables Vol C Tables 4.2.6.8 and 6.1.1.4'
N N 0.0061 0.0033 'International Tables Vol C Tables 4.2.6.8 and 6.1.1.4'

loop_
_geom_angle_atom_site_label_1
_geom_angle_atom_site_label_2
_geom_angle_atom_site_label_3
_geom_angle
_geom_angle_site_symmetry_1
_geom_angle_site_symmetry_3
O1 Ni1 O8 176.8(3) . 3_445
O1 Ni1 N2 88.0(2) . .
O8 Ni1 N2 89.7(3) 3_445 .
O1 Ni1 N1 91.43(19) . .
O8 Ni1 N1 90.9(2) 3_445 .
N2 Ni1 N1 94.89(19) . .
O1 Ni1 N3 89.8(2) . .
O8 Ni1 N3 87.8(3) 3_445 .
N2 Ni1 N3 83.3(3) . .
N1 Ni1 N3 177.8(2) . .
O1 Ni1 O5 88.9(4) . .
O8 Ni1 O5 93.4(4) 3_445 .
N2 Ni1 O5 176.0(3) . .
N1 Ni1 O5 87.7(6) . .
N3 Ni1 O5 94.2(6) . .
C1 S1 C15 103.4(3) . 2
C2 C1 C6 120.4(5) . .
C2 C1 S1 122.9(4) . .
C6 C1 S1 116.5(4) . .
C1 C2 C3 117.4(5) . .
C1 C2 S2 120.2(4) . .
C3 C2 S2 122.4(4) . .
C4 C3 C2 119.4(5) . .
C4 C3 S3 116.3(4) . .
C2 C3 S3 124.1(4) . .
C5 C4 C3 122.9(5) . .
C5 C4 H4 118.5 . .
C3 C4 H4 118.5 . .
C6 C5 C4 116.9(6) . .
C6 C5 C9 120.9(5) . .
C4 C5 C9 122.1(5) . .
C5 C6 C1 122.7(6) . .
C5 C6 H6 118.6 . .
C1 C6 H6 118.6 . .
C2 S2 C7 101.9(3) . .
C8 C7 S2 113.7(5) . .
C8 C7 H7A 108.8 . .
S2 C7 H7A 108.8 . .
C8 C7 H7B 108.8 . .
S2 C7 H7B 108.8 . .
H7A C7 H7B 107.7 . .
O2 C8 O1 126.1(7) . .
O2 C8 C7 118.6(7) . .
O1 C8 C7 114.9(7) . .
C8 O1 Ni1 135.4(5) . .
C12 C9 C11 109.5(9) . .
C12 C9 C5 114.3(6) . .
C11 C9 C5 111.3(6) . .
C12 C9 C10 104.6(7) . .
C11 C9 C10 108.5(10) . .
C5 C9 C10 108.3(7) . .
C9 C10 H10A 109.5 . .
C9 C10 H10B 109.5 . .
H10A C10 H10B 109.5 . .
C9 C10 H10C 109.5 . .
H10A C10 H10C 109.5 . .
H10B C10 H10C 109.5 . .
C9 C11 H11A 109.5 . .
C9 C11 H11B 109.5 . .
H11A C11 H11B 109.5 . .
C9 C11 H11C 109.4 . .
H11A C11 H11C 109.5 . .
H11B C11 H11C 109.5 . .
C9 C12 H12A 109.5 . .
C9 C12 H12B 109.5 . .
H12A C12 H12B 109.5 . .
C9 C12 H12C 109.5 . .
H12A C12 H12C 109.5 . .
H12B C12 H12C 109.5 . .
C3 S3 C13 103.7(3) . .
C14 C13 C18 121.7(6) . .
C14 C13 S3 123.0(4) . .
C18 C13 S3 115.2(5) . .
C15 C14 C13 116.9(5) . .
C15 C14 S4 120.7(5) . .
C13 C14 S4 122.5(4) . .
C14 C15 C16 121.5(6) . .
C14 C15 S1 123.0(4) . 2
C16 C15 S1 115.4(5) . 2
C17 C16 C15 120.4(6) . .
C17 C16 H16 119.8 . .
C15 C16 H16 119.8 . .
C18 C17 C16 117.4(5) . .
C18 C17 C21 122.0(6) . .
C16 C17 C21 120.5(6) . .
C17 C18 C13 122.0(6) . .
C17 C18 H18 119.0 . .
C13 C18 H18 119.0 . .
C14 S4 C19 100.1(2) . .
C20 C19 S4 112.1(4) . .
C20 C19 H19A 109.2 . .
S4 C19 H19A 109.2 . .
C20 C19 H19B 109.2 . .
S4 C19 H19B 109.2 . .
H19A C19 H19B 107.9 . .
O4 C20 O3 127.4(6) . .
O4 C20 C19 117.8(6) . .
O3 C20 C19 114.7(6) . .
C20 O3 Ni2 143.6(4) . .
C22 C21 C23A 93.2(9) . .
C22 C21 C17 104.3(7) . .
C23A C21 C17 113.3(7) . .
C22 C21 C24A 129.7(10) . .
C23A C21 C24A 109.7(8) . .
C17 C21 C24A 106.2(8) . .
C22 C21 C23 116.1(10) . .
C23A C21 C23 25.2(7) . .
C17 C21 C23 113.8(8) . .
C24A C21 C23 86.1(9) . .
C22 C21 C22A 24.0(9) . .
C23A C21 C22A 110.5(9) . .
C17 C21 C22A 110.2(8) . .
C24A C21 C22A 106.6(9) . .
C23 C21 C22A 128.2(10) . .
C22 C21 C24 106.4(9) . .
C23A C21 C24 127.6(9) . .
C17 C21 C24 108.0(8) . .
C24A C21 C24 25.4(8) . .
C23 C21 C24 107.7(9) . .
C22A C21 C24 82.6(9) . .
C21 C22 H22A 109.5 . .
C21 C22 H22B 109.5 . .
H22A C22 H22B 109.5 . .
C21 C22 H22C 109.5 . .
H22A C22 H22C 109.5 . .
H22B C22 H22C 109.5 . .
C21 C23 H23A 109.5 . .
C21 C23 H23B 109.5 . .
H23A C23 H23B 109.5 . .
C21 C23 H23C 109.5 . .
H23A C23 H23C 109.5 . .
H23B C23 H23C 109.5 . .
C21 C24 H24A 109.5 . .
C21 C24 H24B 109.5 . .
H24A C24 H24B 109.5 . .
C21 C24 H24C 109.5 . .
H24A C24 H24C 109.5 . .
H24B C24 H24C 109.5 . .
C21 C23A H23D 109.5 . .
C21 C23A H23E 109.5 . .
H23D C23A H23E 109.5 . .
C21 C23A H23F 109.5 . .
H23D C23A H23F 109.5 . .
H23E C23A H23F 109.5 . .
C21 C22A H22D 109.5 . .
C21 C22A H22E 109.5 . .
H22D C22A H22E 109.5 . .
C21 C22A H22F 109.5 . .
H22D C22A H22F 109.5 . .
H22E C22A H22F 109.5 . .
C21 C24A H24D 109.5 . .
C21 C24A H24E 109.5 . .
H24D C24A H24E 109.5 . .
C21 C24A H24F 109.5 . .
H24D C24A H24F 109.5 . .
H24E C24A H24F 109.5 . .
C29 N1 C25 111.2(5) . .
C29 N1 Ni1 124.9(5) . .
N1 C25 C26 127.7(4) . .
N1 C25 H25 116.1 . .
C26 C25 H25 116.1 . .
C27 C26 C25 116.3(9) . .
C27 C26 H26 121.8 . .
C25 C26 H26 121.8 . .
C26 C27 C28 118.6(12) . .
C26 C27 H27 120.7 . .
C28 C27 H27 120.7 . .
C29 C28 C27 116.8(11) . .
C29 C28 H28 121.6 . .
C27 C28 H28 121.6 . .
N1 C29 C28 129.2(8) . .
N1 C29 H29 115.4 . .
C28 C29 H29 115.4 . .
C34 N2 C30 111.7(8) . .
C34 N2 Ni1 121.7(5) . .
C30 N2 Ni1 125.6(7) . .
C31 C30 N2 127.2(10) . .
C31 C30 H30 116.4 . .
N2 C30 H30 116.4 . .
C30 C31 C32 118.0(9) . .
C30 C31 H31 121.0 . .
C32 C31 H31 121.0 . .
C31 C32 C33 121.0(10) . .
C31 C32 H32 119.5 . .
C33 C32 H32 119.5 . .
C34 C33 C32 117.6(10) . .
C34 C33 H33 121.2 . .
C32 C33 H33 121.2 . .
C33 C34 N2 124.4(8) . .
C33 C34 H34 117.8 . .
N2 C34 H34 117.8 . .
C35 N3 C39 120.0 . .
C35 N3 Ni1 119.0(4) . .
C39 N3 Ni1 120.9(4) . .
N3 C35 C36 120.0 . .
N3 C35 H35 120.0 . .
C36 C35 H35 120.0 . .
C37 C36 C35 120.0 . .
C37 C36 H36 120.0 . .
C35 C36 H36 120.0 . .
C36 C37 C38 120.0 . .
C36 C37 H37 120.0 . .
C38 C37 H37 120.0 . .
C37 C38 C39 120.0 . .
C37 C38 H38 120.0 . .
C39 C38 H38 120.0 . .
C38 C39 N3 120.0 . .
C38 C39 H39 120.0 . .
N3 C39 H39 120.0 . .
Ni1 O5 H5D 95(7) . .
Ni1 O5 H5E 148(7) . .
H5D O5 H5E 116(5) . .
O3 Ni2 O6 173.20(19) . .
O3 Ni2 O10 96.2(2) . .
O6 Ni2 O10 89.45(19) . .
O3 Ni2 N5 92.6(2) . .
O6 Ni2 N5 91.00(19) . .
O10 Ni2 N5 92.1(2) . .
O3 Ni2 N4 88.48(19) . .
O6 Ni2 N4 87.97(18) . .
O10 Ni2 N4 87.3(2) . .
N5 Ni2 N4 178.8(2) . .
O3 Ni2 N6 86.3(2) . .
O6 Ni2 N6 88.11(19) . .
O10 Ni2 N6 177.5(2) . .
N5 Ni2 N6 87.8(2) . .
N4 Ni2 N6 92.8(2) . .
O3 Ni2 H10D 78.5(15) . .
O6 Ni2 H10D 105.9(16) . .
O10 Ni2 H10D 23.1(6) . .
N5 Ni2 H10D 107.5(19) . .
N4 Ni2 H10D 72.3(19) . .
N6 Ni2 H10D 158.7(7) . .
C40 S5 C40 103.8(4) 2_656 .
C45 C40 C41 120.3(5) . .
C45 C40 S5 117.2(5) . .
C41 C40 S5 122.4(5) . .
C42 C41 C40 117.6(5) . .
C42 C41 S6 122.4(5) . .
C40 C41 S6 120.0(4) . .
C41 C42 C43 120.3(6) . .
C41 C42 S7 123.0(5) . .
C43 C42 S7 116.6(5) . .
C44 C43 C42 122.1(6) . .
C44 C43 H43 118.9 . .
C42 C43 H43 119.0 . .
C45 C44 C43 116.6(6) . .
C45 C44 C48 122.6(6) . .
C43 C44 C48 120.5(6) . .
C44 C45 C40 122.8(6) . .
C44 C45 H45 118.6 . .
C40 C45 H45 118.6 . .
C41 S6 C46 100.2(3) . .
C47 C46 S6 108.4(5) . .
C47 C46 H46A 110.0 . .
S6 C46 H46A 110.0 . .
C47 C46 H46B 110.0 . .
S6 C46 H46B 110.0 . .
H46A C46 H46B 108.4 . .
O6 C47 O7 124.4(6) . .
O6 C47 C46 117.0(7) . .
O7 C47 C46 118.6(6) . .
C47 O6 Ni2 133.5(4) . .
C50 C48 C49 114.6(9) . .
C50 C48 C44 114.6(6) . .
C49 C48 C44 108.7(8) . .
C50 C48 C51 104.6(10) . .
C49 C48 C51 104.0(11) . .
C44 C48 C51 109.8(6) . .
C48 C49 H49A 109.4 . .
C48 C49 H49B 109.5 . .
H49A C49 H49B 109.5 . .
C48 C49 H49C 109.5 . .
H49A C49 H49C 109.5 . .
H49B C49 H49C 109.5 . .
C48 C50 H50A 109.5 . .
C48 C50 H50B 109.4 . .
H50A C50 H50B 109.5 . .
C48 C50 H50C 109.5 . .
H50A C50 H50C 109.5 . .
H50B C50 H50C 109.5 . .
C48 C51 H51A 109.5 . .
C48 C51 H51B 109.5 . .
H51A C51 H51B 109.5 . .
C48 C51 H51C 109.5 . .
H51A C51 H51C 109.5 . .
H51B C51 H51C 109.5 . .
C42 S7 C52 103.1(3) . .
C53 C52 C57 121.2(6) . .
C53 C52 S7 123.9(5) . .
C57 C52 S7 114.7(5) . .
C52 C53 C54 116.4(6) . .
C52 C53 S8 122.1(5) . .
C54 C53 S8 121.4(5) . .
C55 C54 C53 121.7(6) . .
C55 C54 S9 115.3(5) . .
C53 C54 S9 122.8(5) . .
C54 C55 C56 121.9(6) . .
C54 C55 H55 119.0 . .
C56 C55 H55 119.0 . .
C57 C56 C55 116.2(6) . .
C57 C56 C60 122.5(6) . .
C55 C56 C60 121.1(6) . .
C56 C57 C52 122.1(6) . .
C56 C57 H57 118.9 . .
C52 C57 H57 118.9 . .
C58 S8 C58A 63.3(7) . .
C58 S8 C53 102.9(5) . .
C58A S8 C53 108.9(6) . .
S8 C58 C59 112.8(8) . .
S8 C58 H58A 109.0 . .
C59 C58 H58A 109.0 . .
S8 C58 H58B 109.0 . .
C59 C58 H58B 109.0 . .
H58A C58 H58B 107.8 . .
S8 C58A C59 106.5(9) . .
S8 C58A H58C 110.4 . .
C59 C58A H58C 110.4 . .
S8 C58A H58D 110.4 . .
C59 C58A H58D 110.4 . .
H58C C58A H58D 108.6 . .
O8 C59 O9 131.7(11) . .
O8 C59 C58 123.3(8) . .
O9 C59 C58 93.6(7) . .
O8 C59 C58A 114.0(10) . .
O9 C59 C58A 110.4(10) . .
C58 C59 C58A 62.4(8) . .
C59 O8 Ni1 124.5(7) . 3
C62 C60 C61 113.2(9) . .
C62 C60 C56 114.0(7) . .
C61 C60 C56 110.9(7) . .
C62 C60 C63 108.6(9) . .
C61 C60 C63 101.9(9) . .
C56 C60 C63 107.3(7) . .
C60 C61 H61A 109.5 . .
C60 C61 H61B 109.5 . .
H61A C61 H61B 109.5 . .
C60 C61 H61C 109.5 . .
H61A C61 H61C 109.5 . .
H61B C61 H61C 109.5 . .
C60 C62 H62A 109.5 . .
C60 C62 H62B 109.5 . .
H62A C62 H62B 109.5 . .
C60 C62 H62C 109.5 . .
H62A C62 H62C 109.5 . .
H62B C62 H62C 109.5 . .
C60 C63 H63A 109.5 . .
C60 C63 H63B 109.5 . .
H63A C63 H63B 109.5 . .
C60 C63 H63C 109.5 . .
H63A C63 H63C 109.5 . .
H63B C63 H63C 109.5 . .
C54 S9 C54 104.7(4) 2_656 .
C64 N4 C68 117.3(6) . .
C64 N4 Ni2 121.4(5) . .
C68 N4 Ni2 121.3(4) . .
N4 C64 C65 122.5(7) . .
N4 C64 H64 118.8 . .
C65 C64 H64 118.8 . .
C66 C65 C64 118.2(7) . .
C66 C65 H65 120.9 . .
C64 C65 H65 120.9 . .
C65 C66 C67 120.8(8) . .
C65 C66 H66 119.6 . .
C67 C66 H66 119.6 . .
C66 C67 C68 118.7(7) . .
C66 C67 H67 120.6 . .
C68 C67 H67 120.6 . .
N4 C68 C67 122.5(7) . .
N4 C68 H68 118.7 . .
C67 C68 H68 118.7 . .
C73 N5 C69 117.6(6) . .
C73 N5 Ni2 123.2(5) . .
C69 N5 Ni2 119.2(4) . .
N5 C69 C70 120.9(6) . .
N5 C69 H69 119.6 . .
C70 C69 H69 119.6 . .
C71 C70 C69 120.5(7) . .
C71 C70 H70 119.8 . .
C69 C70 H70 119.8 . .
C72 C71 C70 117.5(7) . .
C72 C71 H71 121.3 . .
C70 C71 H71 121.3 . .
C71 C72 C73 120.8(7) . .
C71 C72 H72 119.6 . .
C73 C72 H72 119.6 . .
N5 C73 C72 122.8(7) . .
N5 C73 H73 118.6 . .
C72 C73 H73 118.6 . .
C78 N6 C74 118.1(6) . .
C78 N6 Ni2 120.1(5) . .
C74 N6 Ni2 121.8(5) . .
N6 C74 C75 123.4(9) . .
N6 C74 H74 118.3 . .
C75 C74 H74 118.3 . .
C76 C75 C74 119.8(9) . .
C76 C75 H75 120.1 . .
C74 C75 H75 120.1 . .
C75 C76 C77 118.7(9) . .
C75 C76 H76 120.7 . .
C77 C76 H76 120.6 . .
C76 C77 C78 118.1(9) . .
C76 C77 H77 120.9 . .
C78 C77 H77 121.0 . .
N6 C78 C77 121.9(9) . .
N6 C78 H78 119.1 . .
C77 C78 H78 119.0 . .
Ni2 O10 H10D 69(6) . .
Ni2 O10 H10E 112(6) . .
H10D O10 H10E 140(6) . .
O11 C79 H79A 109.5 . .
O11 C79 H79B 109.5 . .
H79A C79 H79B 109.5 . .
O11 C79 H79C 109.5 . .
H79A C79 H79C 109.5 . .
H79B C79 H79C 109.5 . .
C79 O11 H11 109.5 . .
C82 N7 C86 120.0 . .
N7 C82 C83 120.0 . .
N7 C82 H82 120.0 . .
C83 C82 H82 120.0 . .
C84 C83 C82 120.0 . .
C84 C83 H83 120.0 . .
C82 C83 H83 120.0 . .
C83 C84 C85 120.0 . .
C83 C84 H84 120.0 . .
C85 C84 H84 120.0 . .
C84 C85 C86 120.0 . .
C84 C85 H85 120.0 . .
C86 C85 H85 120.0 . .
C85 C86 N7 120.0 . .
C85 C86 H86 120.0 . .
N7 C86 H86 120.0 . .

loop_
_geom_bond_atom_site_label_1
_geom_bond_atom_site_label_2
_geom_bond_distance
_geom_bond_site_symmetry_2
Ni1 O1 2.047(5) .
Ni1 O8 2.051(6) 3_445
Ni1 N2 2.073(7) .
Ni1 N1 2.0870(13) .
Ni1 N3 2.198(6) .
Ni1 O5 2.204(10) .
S1 C1 1.779(6) .
S1 C15 1.798(7) 2
C1 C2 1.385(8) .
C1 C6 1.403(8) .
C2 C3 1.424(8) .
C2 S2 1.784(6) .
C3 C4 1.391(8) .
C3 S3 1.775(6) .
C4 C5 1.379(8) .
C4 H4 0.9500 .
C5 C6 1.363(8) .
C5 C9 1.519(8) .
C6 H6 0.9500 .
S2 C7 1.788(7) .
C7 C8 1.483(9) .
C7 H7A 0.9900 .
C7 H7B 0.9900 .
C8 O2 1.219(9) .
C8 O1 1.264(8) .
C9 C12 1.493(10) .
C9 C11 1.504(13) .
C9 C10 1.577(13) .
C10 H10A 0.9800 .
C10 H10B 0.9800 .
C10 H10C 0.9800 .
C11 H11A 0.9800 .
C11 H11B 0.9800 .
C11 H11C 0.9800 .
C12 H12A 0.9800 .
C12 H12B 0.9800 .
C12 H12C 0.9800 .
S3 C13 1.801(6) .
C13 C14 1.384(8) .
C13 C18 1.395(8) .
C14 C15 1.384(8) .
C14 S4 1.782(5) .
C15 C16 1.417(8) .
C15 S1 1.798(7) 2
C16 C17 1.395(9) .
C16 H16 0.9500 .
C17 C18 1.369(9) .
C17 C21 1.533(8) .
C18 H18 0.9500 .
S4 C19 1.808(5) .
C19 C20 1.493(8) .
C19 H19A 0.9900 .
C19 H19B 0.9900 .
C20 O4 1.231(8) .
C20 O3 1.265(8) .
O3 Ni2 2.055(4) .
C21 C22 1.493(13) .
C21 C23A 1.534(13) .
C21 C24A 1.544(12) .
C21 C23 1.548(12) .
C21 C22A 1.572(12) .
C21 C24 1.579(13) .
C22 H22A 0.9800 .
C22 H22B 0.9800 .
C22 H22C 0.9800 .
C23 H23A 0.9800 .
C23 H23B 0.9800 .
C23 H23C 0.9800 .
C24 H24A 0.9800 .
C24 H24B 0.9800 .
C24 H24C 0.9800 .
C23A H23D 0.9800 .
C23A H23E 0.9800 .
C23A H23F 0.9800 .
C22A H22D 0.9800 .
C22A H22E 0.9800 .
C22A H22F 0.9800 .
C24A H24D 0.9800 .
C24A H24E 0.9800 .
C24A H24F 0.9800 .
N1 C29 1.231(12) .
N1 C25 1.3368 .
C25 C26 1.372(10) .
C25 H25 0.9500 .
C26 C27 1.314(13) .
C26 H26 0.9500 .
C27 C28 1.380(14) .
C27 H27 0.9500 .
C28 C29 1.361(15) .
C28 H28 0.9500 .
C29 H29 0.9500 .
N2 C34 1.385(10) .
N2 C30 1.402(11) .
C30 C31 1.317(14) .
C30 H30 0.9500 .
C31 C32 1.322(14) .
C31 H31 0.9500 .
C32 C33 1.415(12) .
C32 H32 0.9500 .
C33 C34 1.345(13) .
C33 H33 0.9500 .
C34 H34 0.9500 .
N3 C35 1.3900 .
N3 C39 1.3900 .
C35 C36 1.3900 .
C35 H35 0.9500 .
C36 C37 1.3900 .
C36 H36 0.9500 .
C37 C38 1.3900 .
C37 H37 0.9500 .
C38 C39 1.3900 .
C38 H38 0.9500 .
C39 H39 0.9500 .
O5 H5D 0.88(3) .
O5 H5E 0.91(3) .
Ni2 O6 2.074(4) .
Ni2 O10 2.080(5) .
Ni2 N5 2.125(5) .
Ni2 N4 2.130(5) .
Ni2 N6 2.147(5) .
Ni2 H10D 1.94(9) .
S5 C40 1.793(6) 2_656
S5 C40 1.793(6) .
C40 C45 1.381(8) .
C40 C41 1.403(8) .
C41 C42 1.375(8) .
C41 S6 1.792(6) .
C42 C43 1.392(8) .
C42 S7 1.787(6) .
C43 C44 1.389(9) .
C43 H43 0.9500 .
C44 C45 1.355(8) .
C44 C48 1.517(10) .
C45 H45 0.9500 .
S6 C46 1.807(7) .
C46 C47 1.496(10) .
C46 H46A 0.9900 .
C46 H46B 0.9900 .
C47 O6 1.246(8) .
C47 O7 1.257(9) .
C48 C50 1.466(12) .
C48 C49 1.474(13) .
C48 C51 1.557(13) .
C49 H49A 0.9800 .
C49 H49B 0.9800 .
C49 H49C 0.9800 .
C50 H50A 0.9800 .
C50 H50B 0.9800 .
C50 H50C 0.9800 .
C51 H51A 0.9800 .
C51 H51B 0.9800 .
C51 H51C 0.9800 .
S7 C52 1.796(6) .
C52 C53 1.394(8) .
C52 C57 1.400(9) .
C53 C54 1.406(9) .
C53 S8 1.764(7) .
C54 C55 1.373(9) .
C54 S9 1.791(6) .
C55 C56 1.408(9) .
C55 H55 0.9500 .
C56 C57 1.381(9) .
C56 C60 1.499(10) .
C57 H57 0.9500 .
S8 C58 1.629(13) .
S8 C58A 1.679(12) .
C58 C59 1.634(12) .
C58 H58A 0.9900 .
C58 H58B 0.9900 .
C58A C59 1.71(2) .
C58A H58C 0.9900 .
C58A H58D 0.9900 .
C59 O8 1.196(9) .
C59 O9 1.331(9) .
O8 Ni1 2.051(6) 3
C60 C62 1.430(12) .
C60 C61 1.456(14) .
C60 C63 1.587(13) .
C61 H61A 0.9800 .
C61 H61B 0.9800 .
C61 H61C 0.9800 .
C62 H62A 0.9800 .
C62 H62B 0.9800 .
C62 H62C 0.9800 .
C63 H63A 0.9800 .
C63 H63B 0.9800 .
C63 H63C 0.9800 .
S9 C54 1.791(6) 2_656
N4 C64 1.338(8) .
N4 C68 1.348(8) .
C64 C65 1.411(10) .
C64 H64 0.9500 .
C65 C66 1.343(10) .
C65 H65 0.9500 .
C66 C67 1.359(10) .
C66 H66 0.9500 .
C67 C68 1.385(10) .
C67 H67 0.9500 .
C68 H68 0.9500 .
N5 C73 1.305(8) .
N5 C69 1.367(9) .
C69 C70 1.366(10) .
C69 H69 0.9500 .
C70 C71 1.363(10) .
C70 H70 0.9500 .
C71 C72 1.347(10) .
C71 H71 0.9500 .
C72 C73 1.363(10) .
C72 H72 0.9500 .
C73 H73 0.9500 .
N6 C78 1.312(10) .
N6 C74 1.317(9) .
C74 C75 1.364(11) .
C74 H74 0.9500 .
C75 C76 1.348(13) .
C75 H75 0.9500 .
C76 C77 1.368(14) .
C76 H76 0.9500 .
C77 C78 1.420(12) .
C77 H77 0.9500 .
C78 H78 0.9500 .
O10 H10D 0.815(19) .
O10 H10E 0.820(19) .
C79 O11 1.480(10) .
C79 H79A 0.9800 .
C79 H79B 0.9800 .
C79 H79C 0.9800 .
O11 H11 0.8400 .
N7 C82 1.3900 .
N7 C86 1.3900 .
C82 C83 1.3900 .
C82 H82 0.9500 .
C83 C84 1.3900 .
C83 H83 0.9500 .
C84 C85 1.3900 .
C84 H84 0.9500 .
C85 C86 1.3900 .
C85 H85 0.9500 .
C86 H86 0.9500 .

loop_
_platon_squeeze_void_nr
_platon_squeeze_void_average_x
_platon_squeeze_void_average_y
_platon_squeeze_void_average_z
_platon_squeeze_void_volume
_platon_squeeze_void_count_electrons
_platon_squeeze_void_content
1 0.750 0.250 0.000 29 1 ' '
2 0.250 0.750 0.000 29 1 ' '
3 1.001 0.173 0.250 276 13 ' '
4 0.501 0.673 0.250 276 13 ' '
5 0.500 0.109 0.250 110 5 ' '
6 1.000 0.609 0.250 110 5 ' '
7 0.258 0.465 0.156 7 0 ' '
8 0.758 0.965 0.156 7 0 ' '
9 1.000 0.040 0.250 49 3 ' '
10 0.500 0.540 0.250 49 3 ' '
11 0.742 0.465 0.344 7 0 ' '
12 0.242 0.965 0.344 7 0 ' '
13 0.252 0.251 0.502 28 1 ' '
14 0.752 0.751 0.502 28 1 ' '
15 0.500 0.328 0.750 276 13 ' '
16 1.000 0.828 0.750 276 13 ' '
17 1.000 0.391 0.750 110 5 ' '
18 0.500 0.891 0.750 110 5 ' '
19 0.758 0.035 0.656 7 0 ' '
20 0.258 0.535 0.656 7 0 ' '
21 0.500 0.460 0.750 49 3 ' '
22 1.000 0.960 0.750 49 3 ' '
23 0.242 0.035 0.844 7 0 ' '
24 0.742 0.535 0.844 7 0 ' '
